data_4301414
loop_
_publ_author_name
'Maravanji S. Balakrishna'
'Ramalingam Venkateswaran'
'Joel T. Mague'

_publ_section_title
;
An Acyclic Dimer of Cyclodiphosphazane {tBuHN(tBuNP)2OCH2}2 Containing
Alkoxo and Amido Functionalities: Synthesis, Derivatization, Bi- (PdII,
RhI), and Tetranuclear (PdII, AuI, RhIAuI) Transition Metal Complexes
;
_journal_name_full 'Inorganic Chemistry'
_journal_page_first 1398
_journal_page_last 1406
_journal_paper_doi 10.1021/ic801256h
_journal_volume 48
_journal_year 2009
_chemical_formula_moiety 'C38 H90 Cl4 N6 O2 P6 Pd2'
_chemical_formula_sum 'C38 H90 Cl4 N6 O2 P6 Pd2'
_chemical_formula_weight 1203.58
_chemical_name_systematic
; 
 ? 
;
_space_group_IT_number 14
_symmetry_cell_setting monoclinic
_symmetry_space_group_name_Hall '-P 2ybc'
_symmetry_space_group_name_H-M 'P 1 21/c 1'
_atom_sites_solution_hydrogens geom
_atom_sites_solution_primary direct
_atom_sites_solution_secondary difmap
_audit_creation_method SHELXL-97
_cell_angle_alpha 90.00
_cell_angle_beta 117.370(1)
_cell_angle_gamma 90.00
_cell_formula_units_Z 4
_cell_length_a 18.354(1)
_cell_length_b 18.173(1)
_cell_length_c 19.685(1)
_cell_measurement_reflns_used 9321
_cell_measurement_temperature 100(2)
_cell_measurement_theta_max 28.29
_cell_measurement_theta_min 2.36
_cell_volume 5830.9(5)
_computing_cell_refinement 'Bruker SMART (Bruker-AXS, 2000)'
_computing_data_collection 'Bruker SMART (Bruker-AXS, 2000)'
_computing_data_reduction 'Bruker SAINT+ (Bruker-AXS, 2004)'
_computing_molecular_graphics 'Bruker SHELXTL (Bruker-AXS, 2000a)'
_computing_publication_material 'Bruker SHELXTL (Bruker-AXS, 2000a)'
_computing_structure_refinement 'SHELXL-97 (Sheldrick, 1997)'
_computing_structure_solution 'SHELXS-97 (Sheldrick, 1997)'
_diffrn_ambient_temperature 100(2)
_diffrn_measured_fraction_theta_full 0.997
_diffrn_measured_fraction_theta_max 0.997
_diffrn_measurement_device_type 'Bruker-AXS Smart APEX CCD area detector'
_diffrn_measurement_method 'phi and omega scans'
_diffrn_radiation_monochromator graphite
_diffrn_radiation_source 'fine-focus sealed tube'
_diffrn_radiation_type MoK\a
_diffrn_radiation_wavelength 0.71073
_diffrn_reflns_av_R_equivalents 0.0532
_diffrn_reflns_av_sigmaI/netI 0.0354
_diffrn_reflns_limit_h_max 24
_diffrn_reflns_limit_h_min -24
_diffrn_reflns_limit_k_max 24
_diffrn_reflns_limit_k_min -24
_diffrn_reflns_limit_l_max 26
_diffrn_reflns_limit_l_min -26
_diffrn_reflns_number 102075
_diffrn_reflns_theta_full 28.35
_diffrn_reflns_theta_max 28.35
_diffrn_reflns_theta_min 2.08
_exptl_absorpt_coefficient_mu 0.999
_exptl_absorpt_correction_T_max 0.9093
_exptl_absorpt_correction_T_min 0.8094
_exptl_absorpt_correction_type multi-scan
_exptl_absorpt_process_details 'SADABS (Sheldrick, 2002)'
_exptl_crystal_colour Colorless
_exptl_crystal_density_diffrn 1.371
_exptl_crystal_density_method 'not measured'
_exptl_crystal_description Plate
_exptl_crystal_F_000 2504
_exptl_crystal_size_max 0.28
_exptl_crystal_size_mid 0.25
_exptl_crystal_size_min 0.10
_refine_diff_density_max 3.844
_refine_diff_density_min -4.396
_refine_diff_density_rms 0.141
_refine_ls_extinction_method none
_refine_ls_goodness_of_fit_ref 1.077
_refine_ls_hydrogen_treatment constr
_refine_ls_matrix_type full
_refine_ls_number_parameters 563
_refine_ls_number_reflns 14522
_refine_ls_number_restraints 6
_refine_ls_restrained_S_all 1.076
_refine_ls_R_factor_all 0.0825
_refine_ls_R_factor_gt 0.0669
_refine_ls_shift/su_max 0.001
_refine_ls_shift/su_mean 0.000
_refine_ls_structure_factor_coef Fsqd
_refine_ls_weighting_details 'calc w=1/[\s^2^(Fo^2^)+(0.0266P)^2^+46.6403P] where P=(Fo^2^+2Fc^2^)/3'
_refine_ls_weighting_scheme calc
_refine_ls_wR_factor_gt 0.1380
_refine_ls_wR_factor_ref 0.1463
_reflns_number_gt 11862
_reflns_number_total 14522
_reflns_threshold_expression >2\s(I)
_cod_duplicate_entry 4301407
_cod_data_source_file ic801256h_si_002_6.cif
_cod_data_source_block msb323
_cod_depositor_comments
;
The following automatic conversions were performed:
'_symmetry_cell_setting' value 'Monoclinic' changed to 'monoclinic'
according to '/home/saulius/struct/CIF-dictionaries/cif_core.dic'
dictionary named 'cif_core.dic' version 2.4.1 from 2010-06-29.

Automatic conversion script
Id: cif_fix_enum 1527 2010-12-29 10:47:43Z saulius 
;
_cod_original_cell_volume 5830.7(7)
_cod_original_sg_symbol_H-M 'P 21/c'
_cod_database_code 4301414

loop_
_symmetry_equiv_pos_as_xyz
'x, y, z'
'-x, y+1/2, -z+1/2'
'-x, -y, -z'
'x, -y-1/2, z-1/2'

loop_
_atom_site_label
_atom_site_type_symbol
_atom_site_fract_x
_atom_site_fract_y
_atom_site_fract_z
_atom_site_U_iso_or_equiv
_atom_site_adp_type
_atom_site_occupancy
_atom_site_symmetry_multiplicity
_atom_site_calc_flag
_atom_site_refinement_flags
_atom_site_disorder_assembly
_atom_site_disorder_group
Pd1 Pd 1.20713(2) 0.63067(2) 0.89009(2) 0.02035(9) Uani 1 1 d . A .
Pd2 Pd 0.69053(2) 0.75650(3) 0.98870(2) 0.04174(14) Uani 1 1 d . . .
Cl1 Cl 1.10886(8) 0.63742(9) 0.76397(7) 0.0362(3) Uani 1 1 d . . .
Cl2 Cl 1.30977(7) 0.62638(8) 1.01417(7) 0.0316(3) Uani 1 1 d . . .
Cl3 Cl 0.57519(9) 0.68261(14) 0.95352(10) 0.0680(6) Uani 1 1 d . . .
Cl4 Cl 0.69916(10) 0.7701(2) 1.11141(9) 0.1143(13) Uani 1 1 d . . .
P1 P 1.29520(8) 0.56930(8) 0.85516(8) 0.0281(3) Uani 1 1 d D . .
P2 P 1.11524(7) 0.68688(7) 0.92511(7) 0.0207(2) Uani 1 1 d . . .
P3 P 0.97315(7) 0.72824(7) 0.82516(7) 0.0210(2) Uani 1 1 d . A .
P4 P 0.67481(7) 0.73383(6) 0.87135(6) 0.0182(2) Uani 1 1 d . . .
P5 P 0.54537(7) 0.68306(7) 0.75902(7) 0.0212(2) Uani 1 1 d . . .
P6 P 0.80330(9) 0.83069(13) 1.03522(9) 0.0528(5) Uani 1 1 d . . .
O1 O 0.9109(2) 0.7572(2) 0.85902(19) 0.0261(7) Uani 1 1 d . . .
O2 O 0.75737(19) 0.75585(18) 0.86797(17) 0.0201(6) Uani 1 1 d . A .
N1 N 1.0182(2) 0.6540(2) 0.8822(2) 0.0201(8) Uani 1 1 d . A .
N2 N 1.0673(2) 0.7662(2) 0.8837(2) 0.0227(8) Uani 1 1 d . A .
N3 N 1.1574(3) 0.6896(3) 1.0185(2) 0.0284(9) Uani 1 1 d . A .
H3N H 1.2115 0.6701 1.0375 0.034 Uiso 1 1 d R . .
N4 N 0.6424(2) 0.6538(2) 0.8281(2) 0.0248(9) Uani 1 1 d . . .
N5 N 0.5929(2) 0.7677(2) 0.7972(2) 0.0202(8) Uani 1 1 d . . .
N6 N 0.5476(3) 0.6743(3) 0.6767(2) 0.0348(11) Uani 1 1 d . . .
H6N H 0.5921 0.6971 0.6681 0.042 Uiso 1 1 d R . .
C1 C 0.9850(3) 0.5786(3) 0.8724(3) 0.0262(10) Uani 1 1 d . . .
C2 C 1.0548(4) 0.5229(3) 0.9056(4) 0.0378(13) Uani 1 1 d . A .
H2A H 1.0868 0.5251 0.8772 0.057 Uiso 1 1 calc R . .
H2B H 1.0321 0.4734 0.9015 0.057 Uiso 1 1 calc R . .
H2C H 1.0904 0.5345 0.9596 0.057 Uiso 1 1 calc R . .
C3 C 0.9310(4) 0.5624(3) 0.7873(3) 0.0401(14) Uani 1 1 d . A .
H3A H 0.8860 0.5981 0.7661 0.060 Uiso 1 1 calc R . .
H3B H 0.9085 0.5126 0.7813 0.060 Uiso 1 1 calc R . .
H3C H 0.9640 0.5662 0.7600 0.060 Uiso 1 1 calc R . .
C4 C 0.9326(3) 0.5736(3) 0.9142(3) 0.0331(12) Uani 1 1 d . A .
H4A H 0.9676 0.5799 0.9692 0.050 Uiso 1 1 calc R . .
H4B H 0.9058 0.5254 0.9046 0.050 Uiso 1 1 calc R . .
H4C H 0.8909 0.6124 0.8955 0.050 Uiso 1 1 calc R . .
C5 C 1.1013(3) 0.8352(3) 0.8709(3) 0.0323(11) Uani 1 1 d . . .
C6 C 1.1216(4) 0.8281(4) 0.8045(4) 0.0465(15) Uani 1 1 d . A .
H6A H 1.1640 0.7904 0.8166 0.070 Uiso 1 1 calc R . .
H6B H 1.1417 0.8754 0.7960 0.070 Uiso 1 1 calc R . .
H6C H 1.0722 0.8138 0.7583 0.070 Uiso 1 1 calc R . .
C7 C 1.0362(4) 0.8954(3) 0.8534(4) 0.0466(15) Uani 1 1 d . A .
H7A H 0.9870 0.8832 0.8060 0.070 Uiso 1 1 calc R . .
H7B H 1.0581 0.9428 0.8472 0.070 Uiso 1 1 calc R . .
H7C H 1.0221 0.8987 0.8956 0.070 Uiso 1 1 calc R . .
C8 C 1.1783(4) 0.8552(4) 0.9434(4) 0.0499(17) Uani 1 1 d . A .
H8A H 1.1645 0.8619 0.9855 0.075 Uiso 1 1 calc R . .
H8B H 1.2013 0.9010 0.9352 0.075 Uiso 1 1 calc R . .
H8C H 1.2187 0.8156 0.9562 0.075 Uiso 1 1 calc R . .
C9 C 1.1341(3) 0.7126(3) 1.0778(3) 0.0313(11) Uani 1 1 d . . .
C10 C 1.2066(4) 0.7536(4) 1.1388(3) 0.0489(16) Uani 1 1 d . A .
H10A H 1.2556 0.7224 1.1576 0.073 Uiso 1 1 calc R . .
H10B H 1.1950 0.7660 1.1813 0.073 Uiso 1 1 calc R . .
H10C H 1.2161 0.7989 1.1170 0.073 Uiso 1 1 calc R . .
C11 C 1.1181(4) 0.6439(4) 1.1135(4) 0.0457(15) Uani 1 1 d . A .
H11A H 1.0707 0.6174 1.0747 0.069 Uiso 1 1 calc R . .
H11B H 1.1069 0.6582 1.1557 0.069 Uiso 1 1 calc R . .
H11C H 1.1665 0.6119 1.1329 0.069 Uiso 1 1 calc R . .
C12 C 1.0585(4) 0.7619(3) 1.0450(3) 0.0370(13) Uani 1 1 d . A .
H12A H 1.0695 0.8059 1.0225 0.055 Uiso 1 1 calc R . .
H12B H 1.0452 0.7765 1.0860 0.055 Uiso 1 1 calc R . .
H12C H 1.0120 0.7351 1.0055 0.055 Uiso 1 1 calc R . .
C13 C 1.3852(6) 0.6318(5) 0.8811(6) 0.0304(15) Uani 0.525(4) 1 d PD A 1
H13A H 1.4175 0.6335 0.9375 0.037 Uiso 0.525(4) 1 calc PR A 1
H13B H 1.4208 0.6111 0.8604 0.037 Uiso 0.525(4) 1 calc PR A 1
C14 C 1.3612(7) 0.7098(6) 0.8511(7) 0.0353(17) Uani 0.525(4) 1 d PD A 1
H14A H 1.4108 0.7396 0.8664 0.053 Uiso 0.525(4) 1 calc PR A 1
H14B H 1.3271 0.7313 0.8724 0.053 Uiso 0.525(4) 1 calc PR A 1
H14C H 1.3302 0.7088 0.7952 0.053 Uiso 0.525(4) 1 calc PR A 1
C15 C 1.3351(7) 0.4858(6) 0.9036(7) 0.0374(19) Uani 0.525(4) 1 d PD A 1
H15A H 1.3553 0.4945 0.9590 0.045 Uiso 0.525(4) 1 calc PR A 1
H15B H 1.2894 0.4500 0.8872 0.045 Uiso 0.525(4) 1 calc PR A 1
C16 C 1.4049(8) 0.4499(7) 0.8924(8) 0.046(2) Uani 0.525(4) 1 d PD A 1
H16A H 1.4224 0.4045 0.9224 0.069 Uiso 0.525(4) 1 calc PR A 1
H16B H 1.4513 0.4840 0.9094 0.069 Uiso 0.525(4) 1 calc PR A 1
H16C H 1.3852 0.4384 0.8381 0.069 Uiso 0.525(4) 1 calc PR A 1
C17 C 1.2620(7) 0.5550(6) 0.7544(6) 0.0365(18) Uani 0.525(4) 1 d PD A 1
H17A H 1.2352 0.6002 0.7256 0.044 Uiso 0.525(4) 1 calc PR A 1
H17B H 1.3102 0.5446 0.7459 0.044 Uiso 0.525(4) 1 calc PR A 1
C18 C 1.2023(8) 0.4911(7) 0.7251(8) 0.053(2) Uani 0.525(4) 1 d PD A 1
H18A H 1.1847 0.4839 0.6704 0.079 Uiso 0.525(4) 1 calc PR A 1
H18B H 1.1544 0.5017 0.7330 0.079 Uiso 0.525(4) 1 calc PR A 1
H18C H 1.2293 0.4462 0.7531 0.079 Uiso 0.525(4) 1 calc PR A 1
C13A C 1.2435(7) 0.4803(6) 0.8067(6) 0.0304(15) Uani 0.475(4) 1 d PD A 2
H13C H 1.1894 0.4919 0.7634 0.037 Uiso 0.475(4) 1 calc PR A 2
H13D H 1.2772 0.4562 0.7856 0.037 Uiso 0.475(4) 1 calc PR A 2
C14A C 1.2315(8) 0.4271(6) 0.8596(7) 0.0353(17) Uani 0.475(4) 1 d PD A 2
H14D H 1.2047 0.3824 0.8314 0.053 Uiso 0.475(4) 1 calc PR A 2
H14E H 1.1971 0.4501 0.8798 0.053 Uiso 0.475(4) 1 calc PR A 2
H14F H 1.2849 0.4144 0.9021 0.053 Uiso 0.475(4) 1 calc PR A 2
C15A C 1.3147(8) 0.6122(6) 0.7853(7) 0.0374(19) Uani 0.475(4) 1 d PD A 2
H15C H 1.3530 0.5817 0.7746 0.045 Uiso 0.475(4) 1 calc PR A 2
H15D H 1.2629 0.6172 0.7372 0.045 Uiso 0.475(4) 1 calc PR A 2
C16A C 1.3522(9) 0.6881(7) 0.8133(9) 0.046(2) Uani 0.475(4) 1 d PD A 2
H16D H 1.3628 0.7119 0.7741 0.069 Uiso 0.475(4) 1 calc PR A 2
H16E H 1.4038 0.6829 0.8605 0.069 Uiso 0.475(4) 1 calc PR A 2
H16F H 1.3140 0.7183 0.8234 0.069 Uiso 0.475(4) 1 calc PR A 2
C17A C 1.3920(7) 0.5357(7) 0.9310(6) 0.0365(18) Uani 0.475(4) 1 d PD A 2
H17C H 1.4270 0.5787 0.9564 0.044 Uiso 0.475(4) 1 calc PR A 2
H17D H 1.3804 0.5104 0.9695 0.044 Uiso 0.475(4) 1 calc PR A 2
C18A C 1.4410(10) 0.4830(9) 0.9066(9) 0.053(2) Uani 0.475(4) 1 d PD A 2
H18D H 1.4916 0.4685 0.9516 0.079 Uiso 0.475(4) 1 calc PR A 2
H18E H 1.4547 0.5077 0.8697 0.079 Uiso 0.475(4) 1 calc PR A 2
H18F H 1.4080 0.4391 0.8829 0.079 Uiso 0.475(4) 1 calc PR A 2
C19 C 0.8365(3) 0.7918(3) 0.8044(3) 0.0290(11) Uani 1 1 d . A .
H19A H 0.8361 0.7936 0.7540 0.035 Uiso 1 1 calc R . .
H19B H 0.8347 0.8430 0.8207 0.035 Uiso 1 1 calc R . .
C20 C 0.7623(3) 0.7513(3) 0.7969(3) 0.0281(11) Uani 1 1 d . . .
H20A H 0.7124 0.7730 0.7550 0.034 Uiso 1 1 calc R A .
H20B H 0.7656 0.6991 0.7842 0.034 Uiso 1 1 calc R . .
C21 C 0.6684(4) 0.5765(3) 0.8515(4) 0.054(2) Uani 1 1 d . . .
C22 C 0.5952(4) 0.5330(4) 0.8485(7) 0.108(5) Uani 1 1 d . . .
H22A H 0.5703 0.5604 0.8755 0.163 Uiso 1 1 calc R . .
H22B H 0.6141 0.4850 0.8731 0.163 Uiso 1 1 calc R . .
H22C H 0.5543 0.5258 0.7951 0.163 Uiso 1 1 calc R . .
C23 C 0.6984(5) 0.5438(4) 0.7983(5) 0.091(4) Uani 1 1 d . . .
H23A H 0.6540 0.5448 0.7457 0.136 Uiso 1 1 calc R . .
H23B H 0.7158 0.4929 0.8133 0.136 Uiso 1 1 calc R . .
H23C H 0.7450 0.5726 0.8013 0.136 Uiso 1 1 calc R . .
C24 C 0.7372(3) 0.5757(3) 0.9337(4) 0.0483(18) Uani 1 1 d . . .
H24A H 0.7836 0.6049 0.9369 0.072 Uiso 1 1 calc R . .
H24B H 0.7550 0.5249 0.9492 0.072 Uiso 1 1 calc R . .
H24C H 0.7171 0.5968 0.9678 0.072 Uiso 1 1 calc R . .
C25 C 0.5522(3) 0.8400(3) 0.7847(4) 0.0392(14) Uani 1 1 d . . .
C26 C 0.6179(4) 0.8996(3) 0.8092(4) 0.0494(17) Uani 1 1 d . . .
H26A H 0.6553 0.8945 0.8639 0.074 Uiso 1 1 calc R . .
H26B H 0.5918 0.9482 0.7994 0.074 Uiso 1 1 calc R . .
H26C H 0.6488 0.8944 0.7800 0.074 Uiso 1 1 calc R . .
C27 C 0.5079(5) 0.8477(5) 0.8340(7) 0.089(4) Uani 1 1 d . . .
H27A H 0.4639 0.8111 0.8179 0.133 Uiso 1 1 calc R . .
H27B H 0.4844 0.8972 0.8277 0.133 Uiso 1 1 calc R . .
H27C H 0.5470 0.8397 0.8878 0.133 Uiso 1 1 calc R . .
C28 C 0.4932(5) 0.8463(4) 0.7015(5) 0.101(4) Uani 1 1 d . . .
H28A H 0.5226 0.8391 0.6712 0.151 Uiso 1 1 calc R . .
H28B H 0.4680 0.8952 0.6910 0.151 Uiso 1 1 calc R . .
H28C H 0.4505 0.8086 0.6877 0.151 Uiso 1 1 calc R . .
C29 C 0.4807(3) 0.6462(4) 0.6034(3) 0.0487(18) Uani 1 1 d . . .
C30 C 0.4045(4) 0.6286(5) 0.6127(4) 0.071(3) Uani 1 1 d . . .
H30A H 0.3846 0.6736 0.6261 0.107 Uiso 1 1 calc R . .
H30B H 0.4184 0.5921 0.6535 0.107 Uiso 1 1 calc R . .
H30C H 0.3617 0.6088 0.5646 0.107 Uiso 1 1 calc R . .
C31 C 0.4606(4) 0.7043(5) 0.5425(4) 0.069(2) Uani 1 1 d . . .
H31A H 0.4401 0.7484 0.5566 0.104 Uiso 1 1 calc R . .
H31B H 0.4186 0.6855 0.4934 0.104 Uiso 1 1 calc R . .
H31C H 0.5103 0.7166 0.5381 0.104 Uiso 1 1 calc R . .
C32 C 0.5115(5) 0.5770(5) 0.5819(5) 0.081(3) Uani 1 1 d . . .
H32A H 0.4689 0.5580 0.5332 0.121 Uiso 1 1 calc R . .
H32B H 0.5246 0.5398 0.6219 0.121 Uiso 1 1 calc R . .
H32C H 0.5608 0.5886 0.5767 0.121 Uiso 1 1 calc R . .
C33 C 0.7847(5) 0.9123(6) 1.0792(5) 0.088(4) Uani 1 1 d . . .
H33A H 0.7749 0.8967 1.1225 0.106 Uiso 1 1 calc R . .
H33B H 0.8345 0.9434 1.1001 0.106 Uiso 1 1 calc R . .
C34 C 0.7127(5) 0.9577(5) 1.0247(5) 0.071(3) Uani 1 1 d . . .
H34A H 0.7241 0.9775 0.9843 0.106 Uiso 1 1 calc R . .
H34B H 0.7035 0.9983 1.0526 0.106 Uiso 1 1 calc R . .
H34C H 0.6635 0.9267 1.0017 0.106 Uiso 1 1 calc R . .
C35 C 0.8494(4) 0.8661(4) 0.9775(4) 0.0488(17) Uani 1 1 d . . .
H35A H 0.8745 0.8244 0.9634 0.059 Uiso 1 1 calc R . .
H35B H 0.8052 0.8863 0.9295 0.059 Uiso 1 1 calc R . .
C36 C 0.9149(5) 0.9258(5) 1.0150(6) 0.078(3) Uani 1 1 d . . .
H36A H 0.8886 0.9718 1.0180 0.117 Uiso 1 1 calc R . .
H36B H 0.9438 0.9337 0.9844 0.117 Uiso 1 1 calc R . .
H36C H 0.9541 0.9102 1.0667 0.117 Uiso 1 1 calc R . .
C37 C 0.8872(4) 0.7839(5) 1.1126(4) 0.066(3) Uani 1 1 d . . .
H37A H 0.9388 0.8107 1.1254 0.079 Uiso 1 1 calc R . .
H37B H 0.8781 0.7845 1.1584 0.079 Uiso 1 1 calc R . .
C38 C 0.8963(4) 0.7050(6) 1.0930(4) 0.073(3) Uani 1 1 d . . .
H38A H 0.8466 0.6774 1.0835 0.110 Uiso 1 1 calc R . .
H38B H 0.9438 0.6826 1.1358 0.110 Uiso 1 1 calc R . .
H38C H 0.9042 0.7040 1.0471 0.110 Uiso 1 1 calc R . .

loop_
_atom_site_aniso_label
_atom_site_aniso_U_11
_atom_site_aniso_U_22
_atom_site_aniso_U_33
_atom_site_aniso_U_23
_atom_site_aniso_U_13
_atom_site_aniso_U_12
Pd1 0.01926(16) 0.02331(17) 0.02019(16) 0.00057(14) 0.01054(13) 0.00014(13)
Pd2 0.01725(18) 0.0937(4) 0.01428(17) -0.0028(2) 0.00722(14) -0.0032(2)
Cl1 0.0307(6) 0.0568(9) 0.0198(5) 0.0006(6) 0.0106(5) 0.0013(6)
Cl2 0.0237(6) 0.0427(7) 0.0247(6) 0.0031(5) 0.0080(5) 0.0044(5)
Cl3 0.0246(7) 0.1313(19) 0.0488(9) 0.0392(11) 0.0173(7) -0.0071(9)
Cl4 0.0273(8) 0.301(4) 0.0170(7) -0.0106(13) 0.0117(6) 0.0030(14)
P1 0.0274(7) 0.0326(7) 0.0298(7) 0.0031(5) 0.0178(6) 0.0051(5)
P2 0.0187(5) 0.0253(6) 0.0192(5) 0.0001(5) 0.0095(5) 0.0006(5)
P3 0.0204(6) 0.0224(6) 0.0216(6) 0.0026(5) 0.0107(5) 0.0015(4)
P4 0.0170(5) 0.0206(5) 0.0154(5) 0.0012(4) 0.0061(4) -0.0025(4)
P5 0.0156(5) 0.0202(6) 0.0217(6) 0.0011(5) 0.0032(4) 0.0003(4)
P6 0.0219(7) 0.0985(15) 0.0333(8) -0.0391(9) 0.0086(6) -0.0068(8)
O1 0.0202(16) 0.0346(19) 0.0250(17) 0.0032(15) 0.0118(14) 0.0031(14)
O2 0.0195(15) 0.0243(16) 0.0170(14) -0.0019(13) 0.0088(12) -0.0043(13)
N1 0.0168(18) 0.0217(19) 0.0210(18) 0.0022(15) 0.0080(15) 0.0012(14)
N2 0.0209(19) 0.0214(19) 0.027(2) 0.0019(16) 0.0118(16) -0.0018(15)
N3 0.024(2) 0.041(3) 0.0204(19) -0.0010(18) 0.0104(17) 0.0041(18)
N4 0.0162(18) 0.0202(19) 0.027(2) 0.0018(16) 0.0000(16) -0.0010(15)
N5 0.0181(18) 0.0185(18) 0.0208(18) 0.0020(15) 0.0062(15) 0.0019(14)
N6 0.016(2) 0.054(3) 0.026(2) -0.013(2) 0.0028(17) 0.0014(19)
C1 0.026(2) 0.026(2) 0.028(2) 0.002(2) 0.014(2) -0.0022(19)
C2 0.039(3) 0.022(3) 0.060(4) 0.006(2) 0.029(3) 0.003(2)
C3 0.050(4) 0.033(3) 0.036(3) -0.009(2) 0.019(3) -0.014(3)
C4 0.030(3) 0.032(3) 0.040(3) 0.004(2) 0.019(2) -0.002(2)
C5 0.034(3) 0.028(3) 0.037(3) 0.004(2) 0.018(2) -0.003(2)
C6 0.060(4) 0.041(3) 0.053(4) 0.009(3) 0.039(3) -0.005(3)
C7 0.050(4) 0.028(3) 0.066(4) 0.008(3) 0.029(3) -0.002(3)
C8 0.045(4) 0.047(4) 0.048(4) 0.005(3) 0.012(3) -0.020(3)
C9 0.035(3) 0.037(3) 0.025(2) -0.006(2) 0.017(2) 0.000(2)
C10 0.043(3) 0.070(5) 0.032(3) -0.015(3) 0.016(3) -0.004(3)
C11 0.064(4) 0.048(4) 0.038(3) 0.002(3) 0.034(3) 0.001(3)
C12 0.042(3) 0.042(3) 0.035(3) -0.004(2) 0.024(3) 0.003(3)
C13 0.030(4) 0.033(4) 0.034(4) 0.000(3) 0.020(3) -0.001(3)
C14 0.042(5) 0.023(4) 0.043(5) 0.003(3) 0.021(4) -0.002(3)
C15 0.043(5) 0.036(4) 0.048(5) 0.016(4) 0.034(4) 0.016(4)
C16 0.044(5) 0.046(6) 0.047(5) 0.013(4) 0.022(5) 0.010(4)
C17 0.039(4) 0.040(4) 0.032(4) 0.002(3) 0.018(4) 0.005(4)
C18 0.048(6) 0.056(6) 0.050(6) -0.014(5) 0.019(5) 0.003(5)
C13A 0.030(4) 0.033(4) 0.034(4) 0.000(3) 0.020(3) -0.001(3)
C14A 0.042(5) 0.023(4) 0.043(5) 0.003(3) 0.021(4) -0.002(3)
C15A 0.043(5) 0.036(4) 0.048(5) 0.016(4) 0.034(4) 0.016(4)
C16A 0.044(5) 0.046(6) 0.047(5) 0.013(4) 0.022(5) 0.010(4)
C17A 0.039(4) 0.040(4) 0.032(4) 0.002(3) 0.018(4) 0.005(4)
C18A 0.048(6) 0.056(6) 0.050(6) -0.014(5) 0.019(5) 0.003(5)
C19 0.029(3) 0.028(3) 0.037(3) 0.015(2) 0.021(2) 0.011(2)
C20 0.021(2) 0.048(3) 0.015(2) 0.004(2) 0.0081(18) 0.007(2)
C21 0.028(3) 0.018(3) 0.073(5) 0.010(3) -0.014(3) 0.000(2)
C22 0.033(4) 0.037(4) 0.171(10) 0.056(5) -0.026(5) -0.015(3)
C23 0.069(5) 0.048(4) 0.079(6) -0.037(4) -0.032(4) 0.037(4)
C24 0.023(3) 0.037(3) 0.061(4) 0.026(3) -0.002(3) -0.001(2)
C25 0.026(3) 0.016(2) 0.067(4) -0.003(2) 0.013(3) 0.002(2)
C26 0.043(3) 0.019(3) 0.064(4) 0.002(3) 0.005(3) -0.001(2)
C27 0.057(5) 0.053(5) 0.177(11) -0.045(6) 0.071(6) -0.007(4)
C28 0.076(6) 0.030(4) 0.097(7) 0.006(4) -0.046(5) 0.014(4)
C29 0.024(3) 0.075(5) 0.029(3) -0.025(3) -0.003(2) 0.007(3)
C30 0.026(3) 0.115(7) 0.050(4) -0.034(5) -0.002(3) -0.016(4)
C31 0.044(4) 0.122(8) 0.024(3) -0.010(4) 0.000(3) 0.016(4)
C32 0.047(4) 0.098(7) 0.063(5) -0.059(5) -0.003(4) 0.007(4)
C33 0.039(4) 0.145(9) 0.072(5) -0.083(6) 0.017(4) -0.011(5)
C34 0.052(4) 0.071(5) 0.092(6) -0.056(5) 0.036(4) -0.015(4)
C35 0.029(3) 0.056(4) 0.059(4) -0.035(3) 0.018(3) -0.014(3)
C36 0.046(4) 0.068(5) 0.118(7) -0.065(5) 0.034(5) -0.027(4)
C37 0.023(3) 0.132(8) 0.033(3) -0.033(4) 0.005(3) -0.002(4)
C38 0.022(3) 0.137(9) 0.046(4) 0.004(5) 0.003(3) -0.008(4)

loop_
_atom_type_symbol
_atom_type_description
_atom_type_scat_dispersion_real
_atom_type_scat_dispersion_imag
_atom_type_scat_source
C C 0.0033 0.0016 'International Tables Vol C Tables 4.2.6.8 and 6.1.1.4'
H H 0.0000 0.0000 'International Tables Vol C Tables 4.2.6.8 and 6.1.1.4'
N N 0.0061 0.0033 'International Tables Vol C Tables 4.2.6.8 and 6.1.1.4'
O O 0.0106 0.0060 'International Tables Vol C Tables 4.2.6.8 and 6.1.1.4'
P P 0.1023 0.0942 'International Tables Vol C Tables 4.2.6.8 and 6.1.1.4'
Cl Cl 0.1484 0.1585 'International Tables Vol C Tables 4.2.6.8 and 6.1.1.4'
Pd Pd -0.9988 1.0072 'International Tables Vol C Tables 4.2.6.8 and 6.1.1.4'

loop_
_geom_angle_atom_site_label_1
_geom_angle_atom_site_label_2
_geom_angle_atom_site_label_3
_geom_angle
_geom_angle_site_symmetry_1
_geom_angle_site_symmetry_3
_geom_angle_publ_flag
Cl2 Pd1 Cl1 177.16(5) . . ?
Cl2 Pd1 P1 87.49(5) . . ?
Cl1 Pd1 P1 90.75(5) . . ?
Cl2 Pd1 P2 92.96(5) . . ?
Cl1 Pd1 P2 88.91(5) . . ?
P1 Pd1 P2 177.13(5) . . ?
P4 Pd2 P6 100.75(5) . . ?
P4 Pd2 Cl3 85.32(6) . . ?
P6 Pd2 Cl3 173.92(7) . . ?
P4 Pd2 Cl4 174.35(9) . . ?
P6 Pd2 Cl4 84.58(8) . . ?
Cl3 Pd2 Cl4 89.36(8) . . ?
C15 P1 C17 108.4(5) . . ?
C15A P1 C17A 108.5(6) . . ?
C15 P1 C13 106.3(5) . . ?
C17 P1 C13 101.3(5) . . ?
C15A P1 C13A 102.7(5) . . ?
C17A P1 C13A 101.6(5) . . ?
C15A P1 Pd1 116.2(4) . . ?
C15 P1 Pd1 115.3(3) . . ?
C17 P1 Pd1 117.9(4) . . ?
C17A P1 Pd1 118.0(4) . . ?
C13 P1 Pd1 106.0(3) . . ?
C13A P1 Pd1 107.7(3) . . ?
N3 P2 N2 112.9(2) . . ?
N3 P2 N1 114.7(2) . . ?
N2 P2 N1 82.27(19) . . ?
N3 P2 Pd1 108.27(16) . . ?
N2 P2 Pd1 121.19(15) . . ?
N1 P2 Pd1 115.86(14) . . ?
O1 P3 N1 101.72(19) . . ?
O1 P3 N2 105.69(19) . . ?
N1 P3 N2 80.93(19) . . ?
O2 P4 N4 108.8(2) . . ?
O2 P4 N5 111.31(19) . . ?
N4 P4 N5 84.65(19) . . ?
O2 P4 Pd2 108.86(12) . . ?
N4 P4 Pd2 122.76(16) . . ?
N5 P4 Pd2 118.47(15) . . ?
N6 P5 N4 104.9(2) . . ?
N6 P5 N5 105.8(2) . . ?
N4 P5 N5 78.86(18) . . ?
C37 P6 C35 103.4(3) . . ?
C37 P6 C33 104.8(4) . . ?
C35 P6 C33 104.5(4) . . ?
C37 P6 Pd2 109.0(3) . . ?
C35 P6 Pd2 123.8(2) . . ?
C33 P6 Pd2 109.7(3) . . ?
C19 O1 P3 115.7(3) . . ?
C20 O2 P4 120.6(3) . . ?
C1 N1 P2 132.1(3) . . ?
C1 N1 P3 127.0(3) . . ?
P2 N1 P3 97.5(2) . . ?
C5 N2 P2 129.9(3) . . ?
C5 N2 P3 126.9(3) . . ?
P2 N2 P3 97.0(2) . . ?
C9 N3 P2 137.6(4) . . ?
C9 N3 H3N 115.0 . . ?
P2 N3 H3N 107.4 . . ?
C21 N4 P4 133.1(4) . . ?
C21 N4 P5 126.4(3) . . ?
P4 N4 P5 97.4(2) . . ?
C25 N5 P4 131.4(4) . . ?
C25 N5 P5 126.5(3) . . ?
P4 N5 P5 97.1(2) . . ?
C29 N6 P5 127.1(4) . . ?
C29 N6 H6N 110.7 . . ?
P5 N6 H6N 121.2 . . ?
N1 C1 C2 110.2(4) . . ?
N1 C1 C4 108.0(4) . . ?
C2 C1 C4 110.0(4) . . ?
N1 C1 C3 110.0(4) . . ?
C2 C1 C3 109.6(5) . . ?
C4 C1 C3 109.0(4) . . ?
C1 C2 H2A 109.5 . . ?
C1 C2 H2B 109.5 . . ?
H2A C2 H2B 109.5 . . ?
C1 C2 H2C 109.5 . . ?
H2A C2 H2C 109.5 . . ?
H2B C2 H2C 109.5 . . ?
C1 C3 H3A 109.5 . . ?
C1 C3 H3B 109.5 . . ?
H3A C3 H3B 109.5 . . ?
C1 C3 H3C 109.5 . . ?
H3A C3 H3C 109.5 . . ?
H3B C3 H3C 109.5 . . ?
C1 C4 H4A 109.5 . . ?
C1 C4 H4B 109.5 . . ?
H4A C4 H4B 109.5 . . ?
C1 C4 H4C 109.5 . . ?
H4A C4 H4C 109.5 . . ?
H4B C4 H4C 109.5 . . ?
N2 C5 C6 111.4(5) . . ?
N2 C5 C8 109.1(4) . . ?
C6 C5 C8 109.7(5) . . ?
N2 C5 C7 107.4(4) . . ?
C6 C5 C7 109.9(5) . . ?
C8 C5 C7 109.4(5) . . ?
C5 C6 H6A 109.5 . . ?
C5 C6 H6B 109.5 . . ?
H6A C6 H6B 109.5 . . ?
C5 C6 H6C 109.5 . . ?
H6A C6 H6C 109.5 . . ?
H6B C6 H6C 109.5 . . ?
C5 C7 H7A 109.5 . . ?
C5 C7 H7B 109.5 . . ?
H7A C7 H7B 109.5 . . ?
C5 C7 H7C 109.5 . . ?
H7A C7 H7C 109.5 . . ?
H7B C7 H7C 109.5 . . ?
C5 C8 H8A 109.5 . . ?
C5 C8 H8B 109.5 . . ?
H8A C8 H8B 109.5 . . ?
C5 C8 H8C 109.5 . . ?
H8A C8 H8C 109.5 . . ?
H8B C8 H8C 109.5 . . ?
N3 C9 C10 107.3(5) . . ?
N3 C9 C12 111.7(4) . . ?
C10 C9 C12 110.1(5) . . ?
N3 C9 C11 108.6(5) . . ?
C10 C9 C11 108.8(5) . . ?
C12 C9 C11 110.2(5) . . ?
C9 C10 H10A 109.5 . . ?
C9 C10 H10B 109.5 . . ?
H10A C10 H10B 109.5 . . ?
C9 C10 H10C 109.5 . . ?
H10A C10 H10C 109.5 . . ?
H10B C10 H10C 109.5 . . ?
C9 C11 H11A 109.5 . . ?
C9 C11 H11B 109.5 . . ?
H11A C11 H11B 109.5 . . ?
C9 C11 H11C 109.5 . . ?
H11A C11 H11C 109.5 . . ?
H11B C11 H11C 109.5 . . ?
C9 C12 H12A 109.5 . . ?
C9 C12 H12B 109.5 . . ?
H12A C12 H12B 109.5 . . ?
C9 C12 H12C 109.5 . . ?
H12A C12 H12C 109.5 . . ?
H12B C12 H12C 109.5 . . ?
C14 C13 P1 113.4(7) . . ?
C14 C13 H13A 108.9 . . ?
P1 C13 H13A 108.9 . . ?
C14 C13 H13B 108.9 . . ?
P1 C13 H13B 108.9 . . ?
H13A C13 H13B 107.7 . . ?
C13 C14 H14A 109.5 . . ?
C13 C14 H14B 109.5 . . ?
H14A C14 H14B 109.5 . . ?
C13 C14 H14C 109.5 . . ?
H14A C14 H14C 109.5 . . ?
H14B C14 H14C 109.5 . . ?
C16 C15 P1 116.9(8) . . ?
C16 C15 H15A 108.1 . . ?
P1 C15 H15A 108.1 . . ?
C16 C15 H15B 108.1 . . ?
P1 C15 H15B 108.1 . . ?
H15A C15 H15B 107.3 . . ?
C15 C16 H16A 109.5 . . ?
C15 C16 H16B 109.5 . . ?
H16A C16 H16B 109.5 . . ?
C15 C16 H16C 109.5 . . ?
H16A C16 H16C 109.5 . . ?
H16B C16 H16C 109.5 . . ?
C18 C17 P1 110.3(8) . . ?
C18 C17 H17A 109.6 . . ?
P1 C17 H17A 109.6 . . ?
C18 C17 H17B 109.6 . . ?
P1 C17 H17B 109.6 . . ?
H17A C17 H17B 108.1 . . ?
C17 C18 H18A 109.5 . . ?
C17 C18 H18B 109.5 . . ?
H18A C18 H18B 109.5 . . ?
C17 C18 H18C 109.5 . . ?
H18A C18 H18C 109.5 . . ?
H18B C18 H18C 109.5 . . ?
C14A C13A P1 113.4(8) . . ?
C14A C13A H13C 108.9 . . ?
P1 C13A H13C 108.9 . . ?
C14A C13A H13D 108.9 . . ?
P1 C13A H13D 108.9 . . ?
C13A C14A H14D 109.5 . . ?
C13A C14A H14E 109.5 . . ?
H14D C14A H14E 109.5 . . ?
C13A C14A H14F 109.5 . . ?
H14D C14A H14F 109.5 . . ?
H14E C14A H14F 109.5 . . ?
C16A C15A P1 109.8(9) . . ?
C16A C15A H15C 109.7 . . ?
P1 C15A H15C 109.7 . . ?
P1 C15A H15D 109.7 . . ?
C15A C16A H16D 109.5 . . ?
C15A C16A H16E 109.5 . . ?
H16D C16A H16E 109.5 . . ?
C15A C16A H16F 109.5 . . ?
H16D C16A H16F 109.5 . . ?
H16E C16A H16F 109.5 . . ?
C18A C17A P1 116.3(9) . . ?
C18A C17A H17C 108.2 . . ?
P1 C17A H17C 108.2 . . ?
C18A C17A H17D 108.2 . . ?
P1 C17A H17D 108.2 . . ?
H17C C17A H17D 107.4 . . ?
C17A C18A H18D 109.5 . . ?
C17A C18A H18E 109.5 . . ?
H18D C18A H18E 109.5 . . ?
C17A C18A H18F 109.5 . . ?
H18D C18A H18F 109.5 . . ?
H18E C18A H18F 109.5 . . ?
O1 C19 C20 111.6(4) . . ?
O1 C19 H19A 109.3 . . ?
C20 C19 H19A 109.3 . . ?
O1 C19 H19B 109.3 . . ?
C20 C19 H19B 109.3 . . ?
H19A C19 H19B 108.0 . . ?
O2 C20 C19 109.6(4) . . ?
O2 C20 H20A 109.7 . . ?
C19 C20 H20A 109.7 . . ?
O2 C20 H20B 109.7 . . ?
C19 C20 H20B 109.7 . . ?
H20A C20 H20B 108.2 . . ?
N4 C21 C23 108.9(6) . . ?
N4 C21 C24 109.2(5) . . ?
C23 C21 C24 110.1(6) . . ?
N4 C21 C22 108.9(5) . . ?
C23 C21 C22 111.2(7) . . ?
C24 C21 C22 108.5(7) . . ?
C21 C22 H22A 109.5 . . ?
C21 C22 H22B 109.5 . . ?
H22A C22 H22B 109.5 . . ?
C21 C22 H22C 109.5 . . ?
H22A C22 H22C 109.5 . . ?
H22B C22 H22C 109.5 . . ?
C21 C23 H23A 109.5 . . ?
C21 C23 H23B 109.5 . . ?
H23A C23 H23B 109.5 . . ?
C21 C23 H23C 109.5 . . ?
H23A C23 H23C 109.5 . . ?
H23B C23 H23C 109.5 . . ?
C21 C24 H24A 109.5 . . ?
C21 C24 H24B 109.5 . . ?
H24A C24 H24B 109.5 . . ?
C21 C24 H24C 109.5 . . ?
H24A C24 H24C 109.5 . . ?
H24B C24 H24C 109.5 . . ?
N5 C25 C28 107.8(5) . . ?
N5 C25 C26 108.3(4) . . ?
C28 C25 C26 111.1(6) . . ?
N5 C25 C27 110.6(6) . . ?
C28 C25 C27 111.1(7) . . ?
C26 C25 C27 108.0(6) . . ?
C25 C26 H26A 109.5 . . ?
C25 C26 H26B 109.5 . . ?
H26A C26 H26B 109.5 . . ?
C25 C26 H26C 109.5 . . ?
H26A C26 H26C 109.5 . . ?
H26B C26 H26C 109.5 . . ?
C25 C27 H27A 109.5 . . ?
C25 C27 H27B 109.5 . . ?
H27A C27 H27B 109.5 . . ?
C25 C27 H27C 109.5 . . ?
H27A C27 H27C 109.5 . . ?
H27B C27 H27C 109.5 . . ?
C25 C28 H28A 109.5 . . ?
C25 C28 H28B 109.5 . . ?
H28A C28 H28B 109.5 . . ?
C25 C28 H28C 109.5 . . ?
H28A C28 H28C 109.5 . . ?
H28B C28 H28C 109.5 . . ?
N6 C29 C31 108.6(6) . . ?
N6 C29 C32 107.9(5) . . ?
C31 C29 C32 110.1(7) . . ?
N6 C29 C30 110.4(5) . . ?
C31 C29 C30 109.9(6) . . ?
C32 C29 C30 109.9(7) . . ?
C29 C30 H30A 109.5 . . ?
C29 C30 H30B 109.5 . . ?
H30A C30 H30B 109.5 . . ?
C29 C30 H30C 109.5 . . ?
H30A C30 H30C 109.5 . . ?
H30B C30 H30C 109.5 . . ?
C29 C31 H31A 109.5 . . ?
C29 C31 H31B 109.5 . . ?
H31A C31 H31B 109.5 . . ?
C29 C31 H31C 109.5 . . ?
H31A C31 H31C 109.5 . . ?
H31B C31 H31C 109.5 . . ?
C29 C32 H32A 109.5 . . ?
C29 C32 H32B 109.5 . . ?
H32A C32 H32B 109.5 . . ?
C29 C32 H32C 109.5 . . ?
H32A C32 H32C 109.5 . . ?
H32B C32 H32C 109.5 . . ?
C34 C33 P6 113.6(5) . . ?
C34 C33 H33A 108.8 . . ?
P6 C33 H33A 108.8 . . ?
C34 C33 H33B 108.8 . . ?
P6 C33 H33B 108.8 . . ?
H33A C33 H33B 107.7 . . ?
C33 C34 H34A 109.5 . . ?
C33 C34 H34B 109.5 . . ?
H34A C34 H34B 109.5 . . ?
C33 C34 H34C 109.5 . . ?
H34A C34 H34C 109.5 . . ?
H34B C34 H34C 109.5 . . ?
C36 C35 P6 115.8(5) . . ?
C36 C35 H35A 108.3 . . ?
P6 C35 H35A 108.3 . . ?
C36 C35 H35B 108.3 . . ?
P6 C35 H35B 108.3 . . ?
H35A C35 H35B 107.4 . . ?
C35 C36 H36A 109.5 . . ?
C35 C36 H36B 109.5 . . ?
H36A C36 H36B 109.5 . . ?
C35 C36 H36C 109.5 . . ?
H36A C36 H36C 109.5 . . ?
H36B C36 H36C 109.5 . . ?
C38 C37 P6 112.5(5) . . ?
C38 C37 H37A 109.1 . . ?
P6 C37 H37A 109.1 . . ?
C38 C37 H37B 109.1 . . ?
P6 C37 H37B 109.1 . . ?
H37A C37 H37B 107.8 . . ?
C37 C38 H38A 109.5 . . ?
C37 C38 H38B 109.5 . . ?
H38A C38 H38B 109.5 . . ?
C37 C38 H38C 109.5 . . ?
H38A C38 H38C 109.5 . . ?
H38B C38 H38C 109.5 . . ?

loop_
_geom_bond_atom_site_label_1
_geom_bond_atom_site_label_2
_geom_bond_distance
_geom_bond_site_symmetry_2
_geom_bond_publ_flag
Pd1 Cl2 2.3000(13) . ?
Pd1 Cl1 2.3053(13) . ?
Pd1 P1 2.3135(13) . ?
Pd1 P2 2.3305(12) . ?
Pd2 P4 2.2306(12) . ?
Pd2 P6 2.2797(19) . ?
Pd2 Cl3 2.3274(18) . ?
Pd2 Cl4 2.3599(16) . ?
P1 C15A 1.755(10) . ?
P1 C15 1.763(9) . ?
P1 C17 1.807(10) . ?
P1 C17A 1.821(11) . ?
P1 C13 1.872(9) . ?
P1 C13A 1.895(10) . ?
P2 N3 1.634(4) . ?
P2 N2 1.690(4) . ?
P2 N1 1.690(4) . ?
P3 O1 1.651(3) . ?
P3 N1 1.706(4) . ?
P3 N2 1.720(4) . ?
P4 O2 1.598(3) . ?
P4 N4 1.653(4) . ?
P4 N5 1.659(4) . ?
P5 N6 1.648(5) . ?
P5 N4 1.754(4) . ?
P5 N5 1.757(4) . ?
P6 C37 1.806(8) . ?
P6 C35 1.819(7) . ?
P6 C33 1.826(8) . ?
O1 C19 1.438(6) . ?
O2 C20 1.445(5) . ?
N1 C1 1.475(6) . ?
N2 C5 1.473(6) . ?
N3 C9 1.476(6) . ?
N3 H3N 0.9541 . ?
N4 C21 1.486(7) . ?
N5 C25 1.476(6) . ?
N6 C29 1.490(7) . ?
N6 H6N 0.9974 . ?
C1 C2 1.523(7) . ?
C1 C4 1.528(7) . ?
C1 C3 1.533(7) . ?
C2 H2A 0.9800 . ?
C2 H2B 0.9800 . ?
C2 H2C 0.9800 . ?
C3 H3A 0.9800 . ?
C3 H3B 0.9800 . ?
C3 H3C 0.9800 . ?
C4 H4A 0.9800 . ?
C4 H4B 0.9800 . ?
C4 H4C 0.9800 . ?
C5 C6 1.520(8) . ?
C5 C8 1.520(8) . ?
C5 C7 1.538(8) . ?
C6 H6A 0.9800 . ?
C6 H6B 0.9800 . ?
C6 H6C 0.9800 . ?
C7 H7A 0.9800 . ?
C7 H7B 0.9800 . ?
C7 H7C 0.9800 . ?
C8 H8A 0.9800 . ?
C8 H8B 0.9800 . ?
C8 H8C 0.9800 . ?
C9 C10 1.516(8) . ?
C9 C12 1.524(8) . ?
C9 C11 1.526(8) . ?
C10 H10A 0.9800 . ?
C10 H10B 0.9800 . ?
C10 H10C 0.9800 . ?
C11 H11A 0.9800 . ?
C11 H11B 0.9800 . ?
C11 H11C 0.9800 . ?
C12 H12A 0.9800 . ?
C12 H12B 0.9800 . ?
C12 H12C 0.9800 . ?
C13 C14 1.522(13) . ?
C13 H13A 0.9900 . ?
C13 H13B 0.9900 . ?
C14 H14A 0.9800 . ?
C14 H14B 0.9800 . ?
C14 H14C 0.9800 . ?
C15 C16 1.541(14) . ?
C15 H15A 0.9900 . ?
C15 H15B 0.9900 . ?
C16 H16A 0.9800 . ?
C16 H16B 0.9800 . ?
C16 H16C 0.9800 . ?
C17 C18 1.517(15) . ?
C17 H17A 0.9900 . ?
C17 H17B 0.9900 . ?
C18 H18A 0.9800 . ?
C18 H18B 0.9800 . ?
C18 H18C 0.9800 . ?
C13A C14A 1.510(13) . ?
C13A H13C 0.9900 . ?
C13A H13D 0.9900 . ?
C14A H14D 0.9800 . ?
C14A H14E 0.9800 . ?
C14A H14F 0.9800 . ?
C15A C16A 1.527(16) . ?
C15A H15C 0.9900 . ?
C15A H15D 0.9900 . ?
C16A H16D 0.9800 . ?
C16A H16E 0.9800 . ?
C16A H16F 0.9800 . ?
C17A C18A 1.536(15) . ?
C17A H17C 0.9900 . ?
C17A H17D 0.9900 . ?
C18A H18D 0.9800 . ?
C18A H18E 0.9800 . ?
C18A H18F 0.9800 . ?
C19 C20 1.495(7) . ?
C19 H19A 0.9900 . ?
C19 H19B 0.9900 . ?
C20 H20A 0.9900 . ?
C20 H20B 0.9900 . ?
C21 C23 1.512(12) . ?
C21 C24 1.528(8) . ?
C21 C22 1.537(10) . ?
C22 H22A 0.9800 . ?
C22 H22B 0.9800 . ?
C22 H22C 0.9800 . ?
C23 H23A 0.9800 . ?
C23 H23B 0.9800 . ?
C23 H23C 0.9800 . ?
C24 H24A 0.9800 . ?
C24 H24B 0.9800 . ?
C24 H24C 0.9800 . ?
C25 C28 1.496(10) . ?
C25 C26 1.525(8) . ?
C25 C27 1.532(11) . ?
C26 H26A 0.9800 . ?
C26 H26B 0.9800 . ?
C26 H26C 0.9800 . ?
C27 H27A 0.9800 . ?
C27 H27B 0.9800 . ?
C27 H27C 0.9800 . ?
C28 H28A 0.9800 . ?
C28 H28B 0.9800 . ?
C28 H28C 0.9800 . ?
C29 C31 1.510(11) . ?
C29 C32 1.515(9) . ?
C29 C30 1.524(10) . ?
C30 H30A 0.9800 . ?
C30 H30B 0.9800 . ?
C30 H30C 0.9800 . ?
C31 H31A 0.9800 . ?
C31 H31B 0.9800 . ?
C31 H31C 0.9800 . ?
C32 H32A 0.9800 . ?
C32 H32B 0.9800 . ?
C32 H32C 0.9800 . ?
C33 C34 1.508(13) . ?
C33 H33A 0.9900 . ?
C33 H33B 0.9900 . ?
C34 H34A 0.9800 . ?
C34 H34B 0.9800 . ?
C34 H34C 0.9800 . ?
C35 C36 1.534(8) . ?
C35 H35A 0.9900 . ?
C35 H35B 0.9900 . ?
C36 H36A 0.9800 . ?
C36 H36B 0.9800 . ?
C36 H36C 0.9800 . ?
C37 C38 1.512(13) . ?
C37 H37A 0.9900 . ?
C37 H37B 0.9900 . ?
C38 H38A 0.9800 . ?
C38 H38B 0.9800 . ?
C38 H38C 0.9800 . ?

loop_
_geom_hbond_atom_site_label_D
_geom_hbond_atom_site_label_H
_geom_hbond_atom_site_label_A
_geom_hbond_distance_DH
_geom_hbond_distance_HA
_geom_hbond_distance_DA
_geom_hbond_angle_DHA
_geom_hbond_site_symmetry_A
N3 H3N Cl2 0.95 2.20 3.061(4) 148.9 .
